data_2226543
loop_
_publ_author_name
'Lin, Jian'
'Chai, Wenxiang'
'Yang, Yunyun'
'He, Jiaojiao'
'Shu, Kangying'

_publ_section_title
;
 2'-Ethoxy-1,3,3-trimethylspiro[indoline-2,3'-3<i>H</i>-naphtho[2,1-<i>b</i>][1,4]oxazine]
;
_journal_coeditor_code IS2559
_journal_issue 7
_journal_name_full 'Acta Crystallographica Section E'
_journal_page_first o1695
_journal_paper_doi 10.1107/S1600536810022890
_journal_volume 66
_journal_year 2010
_chemical_formula_iupac 'C24 H24 N2 O2'
_chemical_formula_moiety 'C24 H24 N2 O2'
_chemical_formula_sum 'C24 H24 N2 O2'
_chemical_formula_weight 372.45
_chemical_melting_point 418
_chemical_name_systematic
;
2'-Ethoxy-1,3,3-trimethylspiro[indoline-2,3'-3<i>H</i>-
naphtho[2,1-<i>b</i>][1,4]oxazine]
;
_space_group_IT_number 14
_symmetry_cell_setting monoclinic
_symmetry_space_group_name_Hall '-P 2ybc'
_symmetry_space_group_name_H-M 'P 1 21/c 1'
_atom_sites_solution_hydrogens geom
_atom_sites_solution_primary direct
_atom_sites_solution_secondary difmap
_audit_creation_method SHELXL-97
_cell_angle_alpha 90.00
_cell_angle_beta 93.516(4)
_cell_angle_gamma 90.00
_cell_formula_units_Z 4
_cell_length_a 8.6105(4)
_cell_length_b 22.9239(8)
_cell_length_c 10.2022(5)
_cell_measurement_reflns_used 3384
_cell_measurement_temperature 293(2)
_cell_measurement_theta_max 27.3
_cell_measurement_theta_min 3.1877
_cell_volume 2009.98(15)
_computing_cell_refinement '<i>CrysAlis Pro CCD</i> (Oxford Diffraction, 2009)'
_computing_data_collection '<i>CrysAlis Pro CCD</i> (Oxford Diffraction, 2009)'
_computing_data_reduction '<i>CrysAlis Pro RED</i> (Oxford Diffraction, 2009)'
_computing_molecular_graphics 'SHELXTL (Sheldrick, 2008)'
_computing_publication_material 'SHELXTL (Sheldrick, 2008)'
_computing_structure_refinement 'SHELXL97 (Sheldrick, 2008)'
_computing_structure_solution 'SHELXS97 (Sheldrick, 2008)'
_diffrn_ambient_temperature 293(2)
_diffrn_detector_area_resol_mean 10.3592
_diffrn_measured_fraction_theta_full 0.983
_diffrn_measured_fraction_theta_max 0.983
_diffrn_measurement_device_type 'Oxford Xcalibur Gemini ultra'
_diffrn_measurement_method '\w scans'
_diffrn_radiation_monochromator graphite
_diffrn_radiation_source 'fine-focus sealed tube'
_diffrn_radiation_type MoK\a
_diffrn_radiation_wavelength 0.71073
_diffrn_reflns_av_R_equivalents 0.0326
_diffrn_reflns_av_sigmaI/netI 0.0609
_diffrn_reflns_limit_h_max 10
_diffrn_reflns_limit_h_min -11
_diffrn_reflns_limit_k_max 28
_diffrn_reflns_limit_k_min -29
_diffrn_reflns_limit_l_max 13
_diffrn_reflns_limit_l_min -13
_diffrn_reflns_number 12650
_diffrn_reflns_theta_full 27.30
_diffrn_reflns_theta_max 27.30
_diffrn_reflns_theta_min 3.32
_exptl_absorpt_coefficient_mu 0.079
_exptl_absorpt_correction_T_max 0.9844
_exptl_absorpt_correction_T_min 0.9738
_exptl_absorpt_correction_type multi-scan
_exptl_absorpt_process_details
;
(<i>CrysAlis Pro RED</i>; Oxford Diffraction, 2009)
;
_exptl_crystal_colour colorless
_exptl_crystal_density_diffrn 1.231
_exptl_crystal_density_method 'not measured'
_exptl_crystal_description Block
_exptl_crystal_F_000 792
_exptl_crystal_size_max 0.34
_exptl_crystal_size_mid 0.30
_exptl_crystal_size_min 0.20
_refine_diff_density_max 0.156
_refine_diff_density_min -0.182
_refine_ls_extinction_method none
_refine_ls_goodness_of_fit_ref 0.981
_refine_ls_hydrogen_treatment constr
_refine_ls_matrix_type full
_refine_ls_number_parameters 257
_refine_ls_number_reflns 4449
_refine_ls_number_restraints 0
_refine_ls_restrained_S_all 0.981
_refine_ls_R_factor_all 0.0978
_refine_ls_R_factor_gt 0.0427
_refine_ls_shift/su_max 0.000
_refine_ls_shift/su_mean 0.000
_refine_ls_structure_factor_coef Fsqd
_refine_ls_weighting_details 'calc w=1/[\s^2^(Fo^2^)+(0.0300P)^2^+0.0000P] where P=(Fo^2^+2Fc^2^)/3'
_refine_ls_weighting_scheme calc
_refine_ls_wR_factor_gt 0.0793
_refine_ls_wR_factor_ref 0.0849
_reflns_number_gt 2198
_reflns_number_total 4449
_reflns_threshold_expression I>2sigma(I)
_cod_data_source_file is2559.cif
_cod_data_source_block I
_cod_original_sg_symbol_H-M 'P 21/c'
_cod_database_code 2226543
_cod_database_fobs_code 2226543

loop_
_symmetry_equiv_pos_as_xyz
'x, y, z'
'-x, y+1/2, -z+1/2'
'-x, -y, -z'
'x, -y-1/2, z-1/2'

loop_
_atom_site_type_symbol
_atom_site_label
_atom_site_fract_x
_atom_site_fract_y
_atom_site_fract_z
_atom_site_U_iso_or_equiv
_atom_site_adp_type
_atom_site_calc_flag
_atom_site_refinement_flags
_atom_site_occupancy
_atom_site_disorder_assembly
_atom_site_disorder_group
O O1 0.10563(10) 0.53152(4) 0.31415(9) 0.0480(3) Uani d . 1 . .
O O2 0.22203(12) 0.57809(4) 0.00532(9) 0.0593(3) Uani d . 1 . .
N N1 0.23974(13) 0.48659(5) 0.09366(11) 0.0489(3) Uani d . 1 . .
N N2 0.09544(13) 0.62319(5) 0.21564(12) 0.0482(3) Uani d . 1 . .
C C1 0.13539(18) 0.66314(6) 0.31558(15) 0.0487(4) Uani d . 1 . .
C C2 0.0555(2) 0.71249(7) 0.3510(2) 0.0713(5) Uani d . 1 . .
H H2 -0.0378 0.7234 0.3069 0.086 Uiso calc R 1 . .
C C3 0.1210(3) 0.74527(7) 0.4557(2) 0.0930(7) Uani d . 1 . .
H H3 0.0704 0.7789 0.4814 0.112 Uiso calc R 1 . .
C C4 0.2579(3) 0.72923(9) 0.5217(2) 0.0945(7) Uani d . 1 . .
H H4 0.2972 0.7511 0.5929 0.113 Uiso calc R 1 . .
C C5 0.3369(2) 0.68093(7) 0.48276(17) 0.0704(5) Uani d . 1 . .
H H5 0.4308 0.6704 0.5263 0.085 Uiso calc R 1 . .
C C6 0.27635(18) 0.64807(6) 0.37867(14) 0.0473(4) Uani d . 1 . .
C C7 0.34049(16) 0.59543(6) 0.31284(14) 0.0450(4) Uani d . 1 . .
C C8 0.19045(15) 0.57223(5) 0.23417(13) 0.0410(3) Uani d . 1 . .
C C9 0.21867(16) 0.54118(6) 0.10658(13) 0.0454(4) Uani d . 1 . .
C C10 0.22059(15) 0.45194(5) 0.20565(14) 0.0416(3) Uani d . 1 . .
C C11 0.26861(15) 0.39259(6) 0.20617(15) 0.0441(4) Uani d . 1 . .
C C12 0.34693(17) 0.36818(6) 0.10200(16) 0.0568(4) Uani d . 1 . .
H H12 0.3668 0.3910 0.0296 0.068 Uiso calc R 1 . .
C C13 0.39369(19) 0.31155(7) 0.1063(2) 0.0715(5) Uani d . 1 . .
H H13 0.4463 0.2961 0.0372 0.086 Uiso calc R 1 . .
C C14 0.3635(2) 0.27640(7) 0.2132(2) 0.0758(6) Uani d . 1 . .
H H14 0.3962 0.2377 0.2150 0.091 Uiso calc R 1 . .
C C15 0.2869(2) 0.29814(6) 0.31467(19) 0.0671(5) Uani d . 1 . .
H H15 0.2666 0.2741 0.3850 0.081 Uiso calc R 1 . .
C C16 0.23744(16) 0.35707(6) 0.31460(16) 0.0498(4) Uani d . 1 . .
C C17 0.16004(19) 0.38141(6) 0.41846(16) 0.0620(5) Uani d . 1 . .
H H17 0.1372 0.3580 0.4891 0.074 Uiso calc R 1 . .
C C18 0.11748(17) 0.43869(6) 0.41815(15) 0.0575(4) Uani d . 1 . .
H H18 0.0670 0.4542 0.4883 0.069 Uiso calc R 1 . .
C C19 0.15037(16) 0.47384(5) 0.31146(14) 0.0438(4) Uani d . 1 . .
C C20 -0.06197(19) 0.61855(7) 0.15824(19) 0.0748(5) Uani d . 1 . .
H H20A -0.1290 0.6046 0.2232 0.112 Uiso calc R 1 . .
H H20B -0.0643 0.5918 0.0857 0.112 Uiso calc R 1 . .
H H20C -0.0971 0.6562 0.1277 0.112 Uiso calc R 1 . .
C C21 0.46191(17) 0.61472(6) 0.21791(16) 0.0620(5) Uani d . 1 . .
H H21A 0.4164 0.6429 0.1573 0.093 Uiso calc R 1 . .
H H21B 0.4962 0.5815 0.1703 0.093 Uiso calc R 1 . .
H H21C 0.5492 0.6319 0.2667 0.093 Uiso calc R 1 . .
C C22 0.4158(2) 0.55129(6) 0.40929(17) 0.0717(5) Uani d . 1 . .
H H22A 0.5025 0.5691 0.4574 0.108 Uiso calc R 1 . .
H H22B 0.4513 0.5182 0.3618 0.108 Uiso calc R 1 . .
H H22C 0.3408 0.5388 0.4693 0.108 Uiso calc R 1 . .
C C23 0.2486(2) 0.55342(7) -0.12201(15) 0.0756(5) Uani d . 1 . .
H H23A 0.1723 0.5234 -0.1445 0.091 Uiso calc R 1 . .
H H23B 0.3516 0.5362 -0.1213 0.091 Uiso calc R 1 . .
C C24 0.2344(2) 0.60208(8) -0.21924(17) 0.0930(6) Uani d . 1 . .
H H24A 0.1314 0.6182 -0.2204 0.139 Uiso calc R 1 . .
H H24B 0.2537 0.5875 -0.3050 0.139 Uiso calc R 1 . .
H H24C 0.3090 0.6319 -0.1949 0.139 Uiso calc R 1 . .

loop_
_atom_site_aniso_label
_atom_site_aniso_U_11
_atom_site_aniso_U_22
_atom_site_aniso_U_33
_atom_site_aniso_U_12
_atom_site_aniso_U_13
_atom_site_aniso_U_23
O1 0.0591(6) 0.0358(5) 0.0510(6) 0.0043(5) 0.0201(5) 0.0047(4)
O2 0.0940(8) 0.0462(6) 0.0382(6) -0.0067(5) 0.0094(5) 0.0066(5)
N1 0.0654(8) 0.0389(7) 0.0436(8) -0.0023(6) 0.0126(6) -0.0006(6)
N2 0.0505(8) 0.0390(7) 0.0543(8) 0.0086(6) -0.0031(6) 0.0064(6)
C1 0.0630(10) 0.0305(8) 0.0545(10) 0.0000(7) 0.0183(8) 0.0056(7)
C2 0.0823(12) 0.0414(10) 0.0938(15) 0.0106(9) 0.0344(11) 0.0083(10)
C3 0.1261(19) 0.0404(10) 0.1195(19) -0.0058(12) 0.0634(16) -0.0214(12)
C4 0.1252(19) 0.0703(14) 0.0921(17) -0.0293(13) 0.0388(15) -0.0338(12)
C5 0.0889(13) 0.0617(11) 0.0616(12) -0.0206(10) 0.0123(10) -0.0123(9)
C6 0.0604(10) 0.0366(8) 0.0458(9) -0.0056(7) 0.0099(8) 0.0008(7)
C7 0.0509(9) 0.0378(8) 0.0460(9) 0.0027(7) 0.0004(7) 0.0055(7)
C8 0.0486(9) 0.0349(7) 0.0401(9) 0.0017(7) 0.0076(7) 0.0061(6)
C9 0.0567(10) 0.0419(9) 0.0381(9) -0.0045(7) 0.0063(7) 0.0043(7)
C10 0.0487(9) 0.0344(8) 0.0426(9) -0.0033(6) 0.0088(7) 0.0003(7)
C11 0.0401(8) 0.0364(8) 0.0557(10) -0.0027(7) 0.0026(7) -0.0040(7)
C12 0.0566(10) 0.0454(9) 0.0688(12) 0.0018(8) 0.0064(9) -0.0114(8)
C13 0.0694(12) 0.0547(11) 0.0904(15) 0.0075(9) 0.0040(10) -0.0217(10)
C14 0.0750(13) 0.0415(10) 0.1086(18) 0.0119(9) -0.0133(12) -0.0127(11)
C15 0.0749(12) 0.0407(9) 0.0841(14) -0.0019(8) -0.0092(11) 0.0060(9)
C16 0.0506(10) 0.0356(8) 0.0629(11) -0.0028(7) 0.0004(8) 0.0021(8)
C17 0.0761(12) 0.0466(10) 0.0646(12) -0.0051(8) 0.0152(9) 0.0186(8)
C18 0.0722(11) 0.0476(9) 0.0555(11) 0.0025(8) 0.0262(8) 0.0082(8)
C19 0.0493(9) 0.0328(8) 0.0503(10) 0.0007(7) 0.0117(7) 0.0039(7)
C20 0.0609(12) 0.0686(11) 0.0928(14) 0.0078(9) -0.0135(10) 0.0146(10)
C21 0.0533(10) 0.0603(10) 0.0734(12) -0.0029(8) 0.0120(9) -0.0050(8)
C22 0.0805(12) 0.0560(10) 0.0748(13) 0.0045(9) -0.0259(10) 0.0107(9)
C23 0.1160(15) 0.0711(11) 0.0406(11) -0.0154(10) 0.0133(10) -0.0001(9)
C24 0.1305(17) 0.1011(15) 0.0468(12) -0.0337(13) 0.0011(11) 0.0163(10)

loop_
_atom_type_symbol
_atom_type_description
_atom_type_scat_dispersion_real
_atom_type_scat_dispersion_imag
_atom_type_scat_source
C C 0.0033 0.0016 'International Tables Vol C Tables 4.2.6.8 and 6.1.1.4'
H H 0.0000 0.0000 'International Tables Vol C Tables 4.2.6.8 and 6.1.1.4'
N N 0.0061 0.0033 'International Tables Vol C Tables 4.2.6.8 and 6.1.1.4'
O O 0.0106 0.0060 'International Tables Vol C Tables 4.2.6.8 and 6.1.1.4'

loop_
_geom_angle_atom_site_label_1
_geom_angle_atom_site_label_2
_geom_angle_atom_site_label_3
_geom_angle_site_symmetry_1
_geom_angle_site_symmetry_3
_geom_angle
_geom_angle_publ_flag
C19 O1 C8 . . 116.81(10) ?
C9 O2 C23 . . 117.27(11) ?
C9 N1 C10 . . 116.47(12) ?
C1 N2 C8 . . 108.97(11) ?
C1 N2 C20 . . 121.73(13) ?
C8 N2 C20 . . 120.44(11) ?
C6 C1 C2 . . 121.30(15) ?
C6 C1 N2 . . 110.22(12) ?
C2 C1 N2 . . 128.46(15) ?
C1 C2 C3 . . 117.11(17) ?
C1 C2 H2 . . 121.4 ?
C3 C2 H2 . . 121.4 ?
C4 C3 C2 . . 121.72(18) ?
C4 C3 H3 . . 119.1 ?
C2 C3 H3 . . 119.1 ?
C5 C4 C3 . . 120.08(19) ?
C5 C4 H4 . . 120.0 ?
C3 C4 H4 . . 120.0 ?
C4 C5 C6 . . 119.59(18) ?
C4 C5 H5 . . 120.2 ?
C6 C5 H5 . . 120.2 ?
C5 C6 C1 . . 120.14(15) ?
C5 C6 C7 . . 130.64(15) ?
C1 C6 C7 . . 109.21(12) ?
C6 C7 C22 . . 113.40(13) ?
C6 C7 C21 . . 109.53(11) ?
C22 C7 C21 . . 108.61(12) ?
C6 C7 C8 . . 100.77(11) ?
C22 C7 C8 . . 114.07(11) ?
C21 C7 C8 . . 110.25(12) ?
N2 C8 O1 . . 107.05(10) ?
N2 C8 C9 . . 112.96(11) ?
O1 C8 C9 . . 106.91(10) ?
N2 C8 C7 . . 103.68(10) ?
O1 C8 C7 . . 110.71(10) ?
C9 C8 C7 . . 115.30(11) ?
N1 C9 O2 . . 122.16(13) ?
N1 C9 C8 . . 125.60(12) ?
O2 C9 C8 . . 112.23(11) ?
C19 C10 N1 . . 120.89(12) ?
C19 C10 C11 . . 119.45(13) ?
N1 C10 C11 . . 119.60(13) ?
C12 C11 C16 . . 118.97(13) ?
C12 C11 C10 . . 121.99(14) ?
C16 C11 C10 . . 119.04(13) ?
C13 C12 C11 . . 120.65(16) ?
C13 C12 H12 . . 119.7 ?
C11 C12 H12 . . 119.7 ?
C12 C13 C14 . . 120.55(17) ?
C12 C13 H13 . . 119.7 ?
C14 C13 H13 . . 119.7 ?
C15 C14 C13 . . 120.53(16) ?
C15 C14 H14 . . 119.7 ?
C13 C14 H14 . . 119.7 ?
C14 C15 C16 . . 120.68(17) ?
C14 C15 H15 . . 119.7 ?
C16 C15 H15 . . 119.7 ?
C17 C16 C11 . . 118.98(13) ?
C17 C16 C15 . . 122.42(15) ?
C11 C16 C15 . . 118.60(15) ?
C18 C17 C16 . . 121.46(14) ?
C18 C17 H17 . . 119.3 ?
C16 C17 H17 . . 119.3 ?
C17 C18 C19 . . 119.34(14) ?
C17 C18 H18 . . 120.3 ?
C19 C18 H18 . . 120.3 ?
C10 C19 O1 . . 120.43(12) ?
C10 C19 C18 . . 121.66(12) ?
O1 C19 C18 . . 117.88(13) ?
N2 C20 H20A . . 109.5 ?
N2 C20 H20B . . 109.5 ?
H20A C20 H20B . . 109.5 ?
N2 C20 H20C . . 109.5 ?
H20A C20 H20C . . 109.5 ?
H20B C20 H20C . . 109.5 ?
C7 C21 H21A . . 109.5 ?
C7 C21 H21B . . 109.5 ?
H21A C21 H21B . . 109.5 ?
C7 C21 H21C . . 109.5 ?
H21A C21 H21C . . 109.5 ?
H21B C21 H21C . . 109.5 ?
C7 C22 H22A . . 109.5 ?
C7 C22 H22B . . 109.5 ?
H22A C22 H22B . . 109.5 ?
C7 C22 H22C . . 109.5 ?
H22A C22 H22C . . 109.5 ?
H22B C22 H22C . . 109.5 ?
O2 C23 C24 . . 107.05(14) ?
O2 C23 H23A . . 110.3 ?
C24 C23 H23A . . 110.3 ?
O2 C23 H23B . . 110.3 ?
C24 C23 H23B . . 110.3 ?
H23A C23 H23B . . 108.6 ?
C23 C24 H24A . . 109.5 ?
C23 C24 H24B . . 109.5 ?
H24A C24 H24B . . 109.5 ?
C23 C24 H24C . . 109.5 ?
H24A C24 H24C . . 109.5 ?
H24B C24 H24C . . 109.5 ?

loop_
_geom_bond_atom_site_label_1
_geom_bond_atom_site_label_2
_geom_bond_site_symmetry_2
_geom_bond_distance
_geom_bond_publ_flag
O1 C19 . 1.3780(14) ?
O1 C8 . 1.4640(15) ?
O2 C9 . 1.3371(15) ?
O2 C23 . 1.4478(18) ?
N1 C9 . 1.2724(16) ?
N1 C10 . 1.4095(16) ?
N2 C1 . 1.3977(18) ?
N2 C8 . 1.4320(16) ?
N2 C20 . 1.4471(18) ?
C1 C6 . 1.3823(19) ?
C1 C2 . 1.383(2) ?
C2 C3 . 1.397(3) ?
C2 H2 . 0.9300 ?
C3 C4 . 1.372(3) ?
C3 H3 . 0.9300 ?
C4 C5 . 1.371(3) ?
C4 H4 . 0.9300 ?
C5 C6 . 1.378(2) ?
C5 H5 . 0.9300 ?
C6 C7 . 1.5025(19) ?
C7 C22 . 1.5278(18) ?
C7 C21 . 1.5332(19) ?
C7 C8 . 1.5713(18) ?
C8 C9 . 1.5163(18) ?
C10 C19 . 1.3649(19) ?
C10 C11 . 1.4218(17) ?
C11 C12 . 1.409(2) ?
C11 C16 . 1.4125(19) ?
C12 C13 . 1.3591(19) ?
C12 H12 . 0.9300 ?
C13 C14 . 1.393(2) ?
C13 H13 . 0.9300 ?
C14 C15 . 1.356(2) ?
C14 H14 . 0.9300 ?
C15 C16 . 1.417(2) ?
C15 H15 . 0.9300 ?
C16 C17 . 1.402(2) ?
C17 C18 . 1.3631(19) ?
C17 H17 . 0.9300 ?
C18 C19 . 1.3971(19) ?
C18 H18 . 0.9300 ?
C20 H20A . 0.9600 ?
C20 H20B . 0.9600 ?
C20 H20C . 0.9600 ?
C21 H21A . 0.9600 ?
C21 H21B . 0.9600 ?
C21 H21C . 0.9600 ?
C22 H22A . 0.9600 ?
C22 H22B . 0.9600 ?
C22 H22C . 0.9600 ?
C23 C24 . 1.493(2) ?
C23 H23A . 0.9700 ?
C23 H23B . 0.9700 ?
C24 H24A . 0.9600 ?
C24 H24B . 0.9600 ?
C24 H24C . 0.9600 ?

loop_
_geom_hbond_atom_site_label_D
_geom_hbond_atom_site_label_H
_geom_hbond_atom_site_label_A
_geom_hbond_site_symmetry_A
_geom_hbond_distance_DH
_geom_hbond_distance_HA
_geom_hbond_distance_DA
_geom_hbond_angle_DHA
C18 H18 O1 3_566 0.93 2.60 3.5014(18) 164.0
